data_2241212
loop_
_publ_author_name
'Rodrigues, Vinola Z.'
'Preema, C. P.'
'Naveen, S.'
'Lokanath, N. K.'
'Suchetan, P. A.'

_publ_section_title
;
 Crystal structures of
 4-methoxy-<i>N</i>-(4-methylphenyl)benzenesulfonamide and
 <i>N</i>-(4-fluorophenyl)-4-methoxybenzenesulfonamide
;
_journal_coeditor_code CV5497
_journal_issue 11
_journal_name_full 'Acta Crystallographica Section E'
_journal_page_first 1388
_journal_page_last 1391
_journal_paper_doi 10.1107/S2056989015019787
_journal_volume 71
_journal_year 2015
_chemical_formula_iupac 'C14 H15 N O3 S'
_chemical_formula_moiety 'C14 H15 N O3 S'
_chemical_formula_sum 'C14 H15 N O3 S'
_chemical_formula_weight 277.33
_chemical_name_systematic
;
4-Methoxy-<i>N</i>-(4-methylphenyl)benzenesulfonamide
;
_space_group_IT_number 14
_symmetry_cell_setting monoclinic
_symmetry_space_group_name_Hall '-P 2ybc'
_symmetry_space_group_name_H-M 'P 1 21/c 1'
_atom_sites_solution_hydrogens geom
_atom_sites_solution_primary direct
_atom_sites_solution_secondary difmap
_audit_creation_method SHELXL-97
_cell_angle_alpha 90.00
_cell_angle_beta 95.205(2)
_cell_angle_gamma 90.00
_cell_formula_units_Z 4
_cell_length_a 14.5604(5)
_cell_length_b 5.2459(2)
_cell_length_c 17.6094(6)
_cell_measurement_reflns_used 178
_cell_measurement_temperature 296(2)
_cell_measurement_theta_max 64.1
_cell_measurement_theta_min 5.0
_cell_volume 1339.50(8)
_computing_cell_refinement
;
APEX2 and SAINT-Plus (Bruker, 2009)
;
_computing_data_collection
;
APEX2 (Bruker, 2009)
;
_computing_data_reduction
;
SAINT-Plus and XPREP (Bruker, 2009)
;
_computing_molecular_graphics
;
Mercury (Macrae <i>et al.</i>,  2008)
;
_computing_publication_material
;
SHELXL97 (Sheldrick, 2008)
;
_computing_structure_refinement
;
SHELXL97 (Sheldrick, 2008)
;
_computing_structure_solution
;
SHELXS97 (Sheldrick, 2008)
;
_diffrn_ambient_temperature 296(2)
_diffrn_measured_fraction_theta_full 0.963
_diffrn_measured_fraction_theta_max 0.963
_diffrn_measurement_device_type 'Bruker APEXII'
_diffrn_measurement_method 'phi and \f scans'
_diffrn_radiation_monochromator graphite
_diffrn_radiation_source 'fine-focus sealed tube'
_diffrn_radiation_type CuK\a
_diffrn_radiation_wavelength 1.54178
_diffrn_reflns_av_R_equivalents 0.0422
_diffrn_reflns_av_sigmaI/netI 0.0397
_diffrn_reflns_limit_h_max 16
_diffrn_reflns_limit_h_min -16
_diffrn_reflns_limit_k_max 6
_diffrn_reflns_limit_k_min -5
_diffrn_reflns_limit_l_max 20
_diffrn_reflns_limit_l_min -20
_diffrn_reflns_number 7071
_diffrn_reflns_theta_full 64.07
_diffrn_reflns_theta_max 64.07
_diffrn_reflns_theta_min 5.04
_diffrn_standards_decay_% 0.1
_diffrn_standards_interval_count 1
_diffrn_standards_interval_time 0.5
_diffrn_standards_number 1
_exptl_absorpt_coefficient_mu 2.187
_exptl_absorpt_correction_T_max 0.632
_exptl_absorpt_correction_T_min 0.517
_exptl_absorpt_correction_type multi-scan
_exptl_absorpt_process_details
;
(SADABS; Bruker, 2009)
;
_exptl_crystal_colour colourless
_exptl_crystal_density_diffrn 1.375
_exptl_crystal_density_method 'not measured'
_exptl_crystal_description Prism
_exptl_crystal_F_000 584
_exptl_crystal_size_max 0.33
_exptl_crystal_size_mid 0.27
_exptl_crystal_size_min 0.21
_refine_diff_density_max 0.452
_refine_diff_density_min -0.430
_refine_ls_extinction_method none
_refine_ls_goodness_of_fit_ref 1.118
_refine_ls_hydrogen_treatment mixed
_refine_ls_matrix_type full
_refine_ls_number_parameters 175
_refine_ls_number_reflns 2139
_refine_ls_number_restraints 19
_refine_ls_restrained_S_all 1.138
_refine_ls_R_factor_all 0.0495
_refine_ls_R_factor_gt 0.0481
_refine_ls_shift/su_max 0.001
_refine_ls_shift/su_mean 0.000
_refine_ls_structure_factor_coef Fsqd
_refine_ls_weighting_details 'calc w=1/[\s^2^(Fo^2^)+(0.0950P)^2^+0.6515P] where P=(Fo^2^+2Fc^2^)/3'
_refine_ls_weighting_scheme calc
_refine_ls_wR_factor_gt 0.1428
_refine_ls_wR_factor_ref 0.1450
_reflns_number_gt 2047
_reflns_number_total 2139
_reflns_threshold_expression I>2\s(I)
_cod_data_source_file cv5497sup1.cif
_cod_data_source_block I
_cod_original_sg_symbol_H-M 'P 21/c'
_cod_database_code 2241212
_cod_database_fobs_code 2241212

loop_
_symmetry_equiv_pos_as_xyz
'x, y, z'
'-x, y+1/2, -z+1/2'
'-x, -y, -z'
'x, -y-1/2, z-1/2'

loop_
_atom_site_type_symbol
_atom_site_label
_atom_site_fract_x
_atom_site_fract_y
_atom_site_fract_z
_atom_site_U_iso_or_equiv
_atom_site_adp_type
_atom_site_calc_flag
_atom_site_refinement_flags
_atom_site_occupancy
_atom_site_symmetry_multiplicity
_atom_site_disorder_assembly
_atom_site_disorder_group
H H1 0.7020(19) 0.376(2) 0.4174(15) 0.033(7) Uiso d D 1 1 . .
C C1 0.87525(15) 0.0577(4) 0.41335(12) 0.0223(5) Uani d D 1 1 . .
C C2A 0.9220(3) 0.2925(9) 0.4259(2) 0.0227(12) Uiso d PD 0.516(7) 1 A 1
H H2A 0.8960 0.4215 0.4532 0.027 Uiso calc PR 0.516(7) 1 A 1
C C3A 1.0070(3) 0.3298(9) 0.3973(3) 0.0243(12) Uiso d PD 0.516(7) 1 A 1
H H3A 1.0392 0.4819 0.4057 0.029 Uiso calc PR 0.516(7) 1 A 1
C C2B 0.9452(3) 0.1901(9) 0.4561(3) 0.0230(13) Uiso d PD 0.484(7) 1 A 2
H H2B 0.9355 0.2534 0.5040 0.028 Uiso calc PR 0.484(7) 1 A 2
C C3B 1.0299(3) 0.2268(10) 0.4262(3) 0.0231(13) Uiso d PD 0.484(7) 1 A 2
H H3B 1.0768 0.3160 0.4540 0.028 Uiso calc PR 0.484(7) 1 A 2
C C4 1.04337(15) 0.1285(4) 0.35455(12) 0.0226(5) Uani d D 1 1 . .
C C5A 0.9913(3) -0.0795(10) 0.3344(3) 0.0190(14) Uiso d PD 0.516(7) 1 A 1
H H5A 1.0125 -0.1992 0.3011 0.023 Uiso calc PR 0.516(7) 1 A 1
C C6A 0.9068(4) -0.1143(11) 0.3631(3) 0.0199(16) Uiso d PD 0.516(7) 1 A 1
H H6A 0.8710 -0.2557 0.3483 0.024 Uiso calc PR 0.516(7) 1 A 1
C C5B 0.9778(4) -0.0372(12) 0.3192(4) 0.0215(16) Uiso d PD 0.484(7) 1 A 2
H H5B 0.9903 -0.1226 0.2750 0.026 Uiso calc PR 0.484(7) 1 A 2
C C6B 0.8942(4) -0.0756(12) 0.3492(3) 0.0191(17) Uiso d PD 0.484(7) 1 A 2
H H6B 0.8514 -0.1900 0.3264 0.023 Uiso calc PR 0.484(7) 1 A 2
S S1 0.76759(3) 0.02277(10) 0.45066(3) 0.0195(3) Uani d . 1 1 A .
O O3 1.12308(11) 0.1523(3) 0.32071(9) 0.0257(4) Uani d . 1 1 A .
O O1 0.77618(12) 0.1184(3) 0.52696(8) 0.0288(4) Uani d . 1 1 . .
O O2 0.73662(11) -0.2332(3) 0.43553(9) 0.0239(4) Uani d . 1 1 . .
N N1 0.69436(13) 0.2136(3) 0.40319(10) 0.0209(5) Uani d D 1 1 . .
C C10 0.60286(15) 0.1132(4) 0.16969(13) 0.0233(5) Uani d . 1 1 . .
C C7 0.66683(14) 0.1726(4) 0.32369(12) 0.0190(5) Uani d . 1 1 A .
C C11 0.66087(17) 0.3146(5) 0.19337(13) 0.0269(5) Uani d . 1 1 A .
H H11 0.6785 0.4311 0.1576 0.032 Uiso calc R 1 1 . .
C C9 0.57863(15) -0.0581(5) 0.22474(14) 0.0251(5) Uani d . 1 1 A .
H H9 0.5409 -0.1957 0.2099 0.030 Uiso calc R 1 1 . .
C C14 1.18279(18) 0.3601(5) 0.34384(17) 0.0401(7) Uani d . 1 1 . .
H H14A 1.1496 0.5177 0.3367 0.060 Uiso calc R 1 1 A .
H H14B 1.2345 0.3610 0.3137 0.060 Uiso calc R 1 1 . .
H H14C 1.2043 0.3410 0.3967 0.060 Uiso calc R 1 1 . .
C C8 0.60898(15) -0.0295(4) 0.30080(13) 0.0219(5) Uani d . 1 1 . .
H H8 0.5908 -0.1449 0.3366 0.026 Uiso calc R 1 1 A .
C C12 0.69271(16) 0.3439(4) 0.26919(12) 0.0236(5) Uani d . 1 1 . .
H H12 0.7317 0.4791 0.2839 0.028 Uiso calc R 1 1 A .
C C13 0.56880(18) 0.0780(6) 0.08674(14) 0.0363(6) Uani d . 1 1 . .
H H13A 0.6139 -0.0147 0.0614 0.054 Uiso calc R 1 1 . .
H H13B 0.5589 0.2417 0.0631 0.054 Uiso calc R 1 1 . .
H H13C 0.5119 -0.0155 0.0831 0.054 Uiso calc R 1 1 . .

loop_
_atom_site_aniso_label
_atom_site_aniso_U_11
_atom_site_aniso_U_22
_atom_site_aniso_U_33
_atom_site_aniso_U_12
_atom_site_aniso_U_13
_atom_site_aniso_U_23
C1 0.0253(12) 0.0218(12) 0.0201(11) -0.0001(10) 0.0032(9) -0.0043(9)
C4 0.0233(11) 0.0225(12) 0.0222(11) 0.0006(9) 0.0021(9) 0.0015(9)
S1 0.0239(4) 0.0169(4) 0.0181(4) -0.0004(2) 0.0046(2) -0.00107(18)
O3 0.0223(8) 0.0264(9) 0.0290(8) -0.0022(7) 0.0056(7) 0.0003(7)
O1 0.0336(9) 0.0348(10) 0.0187(8) 0.0010(8) 0.0062(7) -0.0046(7)
O2 0.0294(9) 0.0151(8) 0.0277(8) -0.0003(7) 0.0046(7) 0.0038(6)
N1 0.0286(10) 0.0129(10) 0.0220(10) 0.0015(8) 0.0061(8) -0.0028(7)
C10 0.0199(11) 0.0249(13) 0.0254(12) 0.0060(9) 0.0027(9) -0.0035(9)
C7 0.0186(11) 0.0154(11) 0.0236(11) 0.0038(8) 0.0046(9) -0.0017(8)
C11 0.0322(13) 0.0231(12) 0.0258(12) 0.0017(10) 0.0060(10) 0.0025(9)
C9 0.0187(11) 0.0223(12) 0.0339(13) -0.0017(10) 0.0008(9) -0.0041(10)
C14 0.0262(13) 0.0385(15) 0.0570(18) -0.0111(12) 0.0118(12) -0.0074(13)
C8 0.0177(11) 0.0179(11) 0.0305(13) -0.0004(9) 0.0042(9) 0.0032(9)
C12 0.0294(12) 0.0145(11) 0.0274(12) -0.0036(9) 0.0051(9) -0.0021(9)
C13 0.0329(14) 0.0476(17) 0.0281(13) 0.0003(13) 0.0019(11) -0.0059(12)

loop_
_atom_type_symbol
_atom_type_description
_atom_type_scat_dispersion_real
_atom_type_scat_dispersion_imag
_atom_type_scat_source
C C 0.0181 0.0091 'International Tables Vol C Tables 4.2.6.8 and 6.1.1.4'
H H 0.0000 0.0000 'International Tables Vol C Tables 4.2.6.8 and 6.1.1.4'
N N 0.0311 0.0180 'International Tables Vol C Tables 4.2.6.8 and 6.1.1.4'
O O 0.0492 0.0322 'International Tables Vol C Tables 4.2.6.8 and 6.1.1.4'
S S 0.3331 0.5567 'International Tables Vol C Tables 4.2.6.8 and 6.1.1.4'

loop_
_geom_angle_atom_site_label_1
_geom_angle_atom_site_label_2
_geom_angle_atom_site_label_3
_geom_angle
C6A C1 C2B 113.9(3)
C6B C1 C2B 120.3(3)
C6A C1 C2A 119.3(3)
C6B C1 C2A 116.1(3)
C6A C1 S1 122.2(3)
C6B C1 S1 120.2(3)
C2B C1 S1 118.7(2)
C2A C1 S1 117.6(2)
C3A C2A C1 119.8(4)
C3A C2A H2A 120.1
C1 C2A H2A 120.1
C2A C3A C4 118.1(4)
C2A C3A H3A 120.9
C4 C3A H3A 120.9
C1 C2B C3B 119.5(4)
C1 C2B H2B 120.3
C3B C2B H2B 120.3
C4 C3B C2B 119.4(4)
C4 C3B H3B 120.3
C2B C3B H3B 120.3
C5A C4 O3 116.0(3)
C5A C4 C3B 114.4(3)
O3 C4 C3B 124.1(3)
O3 C4 C5B 116.0(3)
C3B C4 C5B 119.2(3)
C5A C4 C3A 120.5(3)
O3 C4 C3A 122.4(2)
C5B C4 C3A 115.1(3)
C4 C5A C6A 120.3(4)
C4 C5A H5A 119.9
C6A C5A H5A 119.9
C1 C6A C5A 120.6(4)
C1 C6A H6A 119.7
C5A C6A H6A 119.7
C6B C5B C4 120.7(5)
C6B C5B H5B 119.7
C4 C5B H5B 119.7
C1 C6B C5B 119.2(5)
C1 C6B H6B 120.4
C5B C6B H6B 120.4
O1 S1 O2 120.18(10)
O1 S1 N1 105.25(10)
O2 S1 N1 107.39(9)
O1 S1 C1 107.99(10)
O2 S1 C1 107.66(10)
N1 S1 C1 107.83(10)
C4 O3 C14 117.83(18)
C7 N1 S1 121.15(14)
C7 N1 H1 115.7(17)
S1 N1 H1 112.5(18)
C9 C10 C11 117.8(2)
C9 C10 C13 120.9(2)
C11 C10 C13 121.3(2)
C8 C7 C12 119.2(2)
C8 C7 N1 120.31(19)
C12 C7 N1 120.4(2)
C12 C11 C10 121.0(2)
C12 C11 H11 119.5
C10 C11 H11 119.5
C8 C9 C10 121.8(2)
C8 C9 H9 119.1
C10 C9 H9 119.1
O3 C14 H14A 109.5
O3 C14 H14B 109.5
H14A C14 H14B 109.5
O3 C14 H14C 109.5
H14A C14 H14C 109.5
H14B C14 H14C 109.5
C9 C8 C7 119.8(2)
C9 C8 H8 120.1
C7 C8 H8 120.1
C11 C12 C7 120.4(2)
C11 C12 H12 119.8
C7 C12 H12 119.8
C10 C13 H13A 109.5
C10 C13 H13B 109.5
H13A C13 H13B 109.5
C10 C13 H13C 109.5
H13A C13 H13C 109.5
H13B C13 H13C 109.5

loop_
_geom_bond_atom_site_label_1
_geom_bond_atom_site_label_2
_geom_bond_distance
C1 C6A 1.371(5)
C1 C6B 1.378(5)
C1 C2B 1.395(5)
C1 C2A 1.415(5)
C1 S1 1.763(2)
C2A C3A 1.391(5)
C2A H2A 0.9300
C3A C4 1.426(5)
C3A H3A 0.9300
C2B C3B 1.397(6)
C2B H2B 0.9300
C3B C4 1.394(5)
C3B H3B 0.9300
C4 C5A 1.358(5)
C4 O3 1.358(3)
C4 C5B 1.395(5)
C5A C6A 1.385(6)
C5A H5A 0.9300
C6A H6A 0.9300
C5B C6B 1.385(6)
C5B H5B 0.9300
C6B H6B 0.9300
S1 O1 1.4291(16)
S1 O2 1.4340(17)
S1 N1 1.6360(19)
O3 C14 1.430(3)
N1 C7 1.437(3)
N1 H1 0.893(10)
C10 C9 1.391(3)
C10 C11 1.393(3)
C10 C13 1.511(3)
C7 C8 1.391(3)
C7 C12 1.392(3)
C11 C12 1.382(3)
C11 H11 0.9300
C9 C8 1.380(3)
C9 H9 0.9300
C14 H14A 0.9600
C14 H14B 0.9600
C14 H14C 0.9600
C8 H8 0.9300
C12 H12 0.9300
C13 H13A 0.9600
C13 H13B 0.9600
C13 H13C 0.9600

loop_
_geom_hbond_atom_site_label_D
_geom_hbond_atom_site_label_H
_geom_hbond_atom_site_label_A
_geom_hbond_site_symmetry_A
_geom_hbond_distance_DH
_geom_hbond_distance_HA
_geom_hbond_distance_DA
_geom_hbond_angle_DHA
N1 H1 O2 1_565 0.892(13) 2.128(12) 3.010(2) 170(2)
C14 H14B Cg 2_555 0.96 2.70 3.541(2) 146
C9 H9 Cg 2_645 0.93 2.87 3.560(2) 132

loop_
_geom_torsion_atom_site_label_1
_geom_torsion_atom_site_label_2
_geom_torsion_atom_site_label_3
_geom_torsion_atom_site_label_4
_geom_torsion
C6A C1 C2A C3A -10.4(6)
C6B C1 C2A C3A -26.8(6)
C2B C1 C2A C3A 79.3(5)
S1 C1 C2A C3A -179.7(3)
C1 C2A C3A C4 1.2(6)
C6A C1 C2B C3B 27.0(6)
C6B C1 C2B C3B 11.9(6)
C2A C1 C2B C3B -80.4(5)
S1 C1 C2B C3B -177.9(3)
C1 C2B C3B C4 -0.6(6)
C2B C3B C4 C5A -27.1(6)
C2B C3B C4 O3 -179.6(3)
C2B C3B C4 C5B -9.8(6)
C2B C3B C4 C3A 82.0(6)
C2A C3A C4 C5A 8.2(6)
C2A C3A C4 O3 176.2(3)
C2A C3A C4 C3B -80.1(6)
C2A C3A C4 C5B 25.4(6)
O3 C4 C5A C6A -177.0(4)
C3B C4 C5A C6A 28.1(7)
C5B C4 C5A C6A -82.9(14)
C3A C4 C5A C6A -8.3(7)
C6B C1 C6A C5A 92.3(16)
C2B C1 C6A C5A -26.5(7)
C2A C1 C6A C5A 10.5(7)
S1 C1 C6A C5A 179.3(4)
C4 C5A C6A C1 -1.2(8)
C5A C4 C5B C6B 86.0(14)
O3 C4 C5B C6B 179.8(5)
C3B C4 C5B C6B 9.2(8)
C3A C4 C5B C6B -27.4(7)
C6A C1 C6B C5B -80.7(16)
C2B C1 C6B C5B -12.5(8)
C2A C1 C6B C5B 25.2(8)
S1 C1 C6B C5B 177.4(5)
C4 C5B C6B C1 1.9(9)
C6A C1 S1 O1 145.9(4)
C6B C1 S1 O1 163.2(4)
C2B C1 S1 O1 -7.0(3)
C2A C1 S1 O1 -45.0(3)
C6A C1 S1 O2 14.8(4)
C6B C1 S1 O2 32.1(4)
C2B C1 S1 O2 -138.2(3)
C2A C1 S1 O2 -176.2(3)
C6A C1 S1 N1 -100.8(4)
C6B C1 S1 N1 -83.5(4)
C2B C1 S1 N1 106.3(3)
C2A C1 S1 N1 68.2(3)
C5A C4 O3 C14 -176.2(4)
C3B C4 O3 C14 -24.1(4)
C5B C4 O3 C14 165.9(4)
C3A C4 O3 C14 15.3(4)
O1 S1 N1 C7 -178.58(16)
O2 S1 N1 C7 -49.43(18)
C1 S1 N1 C7 66.33(19)
S1 N1 C7 C8 71.9(2)
S1 N1 C7 C12 -112.4(2)
C9 C10 C11 C12 -0.5(3)
C13 C10 C11 C12 -179.2(2)
C11 C10 C9 C8 1.3(3)
C13 C10 C9 C8 180.0(2)
C10 C9 C8 C7 -1.2(3)
C12 C7 C8 C9 0.4(3)
N1 C7 C8 C9 176.2(2)
C10 C11 C12 C7 -0.3(3)
C8 C7 C12 C11 0.4(3)
N1 C7 C12 C11 -175.4(2)
